data_4504849
loop_
_publ_author_name
'Sun, Hao-Ling'
'Gao, Song'
'Ma, Bao-Qing'
'Su, Gang'
'Batten, Stuart R.'

_publ_section_title
;
 Structures and Magnetism of a Series Mn(II) Coordination Polymers
 Containing Pyrazine-Dioxide Derivatives and Different Anions
;
_journal_issue 1
_journal_name_full 'Crystal Growth &amp; Design'
_journal_page_first 269
_journal_paper_doi 10.1021/cg034223n
_journal_volume 5
_journal_year 2005
_chemical_formula_sum 'C14 H22 Mn N6 O7 S2'
_chemical_formula_weight 505.44
_chemical_name_systematic
; 
 ? 
;
_space_group_IT_number 14
_symmetry_cell_setting monoclinic
_symmetry_space_group_name_Hall '-P 2yn'
_symmetry_space_group_name_H-M 'P 1 21/n 1'
_atom_sites_solution_hydrogens geom
_atom_sites_solution_primary direct
_atom_sites_solution_secondary difmap
_audit_creation_method SHELXL-97
_cell_angle_alpha 90.00
_cell_angle_beta 100.9356(6)
_cell_angle_gamma 90.00
_cell_formula_units_Z 4
_cell_length_a 6.70510(10)
_cell_length_b 31.4258(6)
_cell_length_c 10.5128(3)
_cell_measurement_reflns_used 17978
_cell_measurement_temperature 293(2)
_cell_measurement_theta_max 27.485
_cell_measurement_theta_min 3.395
_cell_volume 2174.96(8)
_computing_cell_refinement 'HKL Scalepack (Otwinowski & Minor, 1997)'
_computing_data_collection 'KappaCCD (Nonius B. V., 1998)'
_computing_data_reduction 'HKL Denzo (Otwinowski & Minor, 1997) & maXus (Mackay et al., 1998)'
_computing_molecular_graphics 'Bruker SHELXTL V5.1 (Sheldrick, 1998)'
_computing_publication_material 'SHELXL-97 (Sheldrick, 1997)'
_computing_structure_refinement 'SHELXL-97 (Sheldrick, 1997)'
_computing_structure_solution 'SHELXS-97 (Sheldrick, 1990)'
_diffrn_ambient_temperature 293(2)
_diffrn_detector_area_resol_mean 0.76
_diffrn_measured_fraction_theta_full 0.987
_diffrn_measured_fraction_theta_max 0.987
_diffrn_measurement_device_type 'NONIUS KappaCCD'
_diffrn_measurement_method CCD
_diffrn_radiation_monochromator graphite
_diffrn_radiation_source 'fine-focus sealed tube'
_diffrn_radiation_type MoK\a
_diffrn_radiation_wavelength 0.71073
_diffrn_reflns_av_R_equivalents 0.0738
_diffrn_reflns_av_sigmaI/netI 0.0828
_diffrn_reflns_limit_h_max 8
_diffrn_reflns_limit_h_min -8
_diffrn_reflns_limit_k_max 40
_diffrn_reflns_limit_k_min -40
_diffrn_reflns_limit_l_max 13
_diffrn_reflns_limit_l_min -13
_diffrn_reflns_number 23140
_diffrn_reflns_theta_full 27.50
_diffrn_reflns_theta_max 27.50
_diffrn_reflns_theta_min 3.40
_exptl_absorpt_coefficient_mu 0.847
_exptl_absorpt_correction_T_max 0.919
_exptl_absorpt_correction_T_min 0.842
_exptl_absorpt_correction_type empirical
_exptl_absorpt_process_details '(Blessing, 1995, 1997)'
_exptl_crystal_colour 'deep red'
_exptl_crystal_density_diffrn 1.544
_exptl_crystal_density_method 'not measured'
_exptl_crystal_description block
_exptl_crystal_F_000 1044
_exptl_crystal_size_max 0.15
_exptl_crystal_size_mid 0.1
_exptl_crystal_size_min 0.1
_refine_diff_density_max 0.566
_refine_diff_density_min -0.497
_refine_diff_density_rms 0.080
_refine_ls_extinction_coef 0.0019(10)
_refine_ls_extinction_expression Fc^*^=kFc[1+0.001xFc^2^\l^3^/sin(2\q)]^-1/4^
_refine_ls_extinction_method SHELXL
_refine_ls_goodness_of_fit_ref 1.070
_refine_ls_hydrogen_treatment mixed
_refine_ls_matrix_type full
_refine_ls_number_parameters 296
_refine_ls_number_reflns 4938
_refine_ls_number_restraints 9
_refine_ls_restrained_S_all 1.071
_refine_ls_R_factor_all 0.1081
_refine_ls_R_factor_gt 0.0519
_refine_ls_shift/su_max 0.053
_refine_ls_shift/su_mean 0.003
_refine_ls_structure_factor_coef Fsqd
_refine_ls_weighting_details 'calc w=1/[\s^2^(Fo^2^)+(0.0724P)^2^+0.2690P] where P=(Fo^2^+2Fc^2^)/3'
_refine_ls_weighting_scheme calc
_refine_ls_wR_factor_gt 0.1307
_refine_ls_wR_factor_ref 0.1484
_reflns_number_gt 2999
_reflns_number_total 4938
_reflns_threshold_expression >2sigma(I)
_cod_data_source_file cg034223nsi20031118_102631.cif
_cod_data_source_block 1-MnNCS25dmpdo
_cod_original_sg_symbol_H-M P2(1)/n
_cod_original_formula_sum 'C14 H22 Mn1 N6 O7 S2'
_cod_database_code 4504849

loop_
_symmetry_equiv_pos_as_xyz
'x, y, z'
'-x+1/2, y+1/2, -z+1/2'
'-x, -y, -z'
'x-1/2, -y-1/2, z-1/2'

loop_
_atom_site_label
_atom_site_type_symbol
_atom_site_fract_x
_atom_site_fract_y
_atom_site_fract_z
_atom_site_U_iso_or_equiv
_atom_site_adp_type
_atom_site_occupancy
_atom_site_symmetry_multiplicity
_atom_site_calc_flag
_atom_site_refinement_flags
Mn1 Mn 0.49379(7) 0.126863(15) 0.35304(5) 0.02704(19) Uani 1 1 d .
S1 S 0.78677(18) 0.06879(4) 0.77672(11) 0.0607(4) Uani 1 1 d .
S2 S 0.65825(14) 0.27508(3) 0.46632(10) 0.0407(3) Uani 1 1 d .
O1 O 0.1704(3) 0.15055(7) 0.3796(2) 0.0339(6) Uani 1 1 d .
O2 O 0.1581(4) 0.31208(8) 0.5394(3) 0.0476(7) Uani 1 1 d .
O3 O 0.8370(4) 0.02861(9) 0.1956(3) 0.0550(8) Uani 1 1 d .
O4 O 0.3747(3) 0.06172(7) 0.3266(2) 0.0328(6) Uani 1 1 d .
O5 O 0.3803(4) 0.13726(8) 0.1484(2) 0.0385(7) Uani 1 1 d D
O6 O 0.7815(4) 0.10815(9) 0.2979(3) 0.0425(7) Uani 1 1 d D
O7 O -0.0204(5) 0.13031(10) 0.0357(3) 0.0585(9) Uani 1 1 d D
N1 N 0.1566(4) 0.19012(9) 0.4186(3) 0.0280(7) Uani 1 1 d .
N2 N 0.1532(4) 0.27270(10) 0.4986(3) 0.0353(7) Uani 1 1 d .
N3 N 0.4349(4) 0.03134(8) 0.4126(3) 0.0256(6) Uani 1 1 d .
N4 N 0.9156(4) 0.01417(9) 0.1002(3) 0.0315(7) Uani 1 1 d .
N5 N 0.5926(5) 0.11086(11) 0.5554(3) 0.0441(8) Uani 1 1 d .
N6 N 0.6121(5) 0.19038(10) 0.3870(3) 0.0442(8) Uani 1 1 d .
C1 C 0.1522(5) 0.22247(11) 0.3334(4) 0.0320(8) Uani 1 1 d .
H1 H 0.1508 0.2162 0.2468 0.038 Uiso 1 1 calc R
C2 C 0.1496(5) 0.26443(11) 0.3711(4) 0.0326(8) Uani 1 1 d .
C3 C 0.1477(6) 0.30079(13) 0.2800(4) 0.0477(11) Uani 1 1 d .
H3A H 0.1476 0.3271 0.3265 0.072 Uiso 1 1 calc R
H3B H 0.0282 0.2992 0.2135 0.072 Uiso 1 1 calc R
H3C H 0.2663 0.2995 0.2413 0.072 Uiso 1 1 calc R
C4 C 0.1465(5) 0.24040(12) 0.5828(4) 0.0366(9) Uani 1 1 d .
H4 H 0.1425 0.2467 0.6687 0.044 Uiso 1 1 calc R
C5 C 0.1455(5) 0.19877(11) 0.5447(4) 0.0319(8) Uani 1 1 d .
C6 C 0.1337(6) 0.16249(12) 0.6335(4) 0.0435(10) Uani 1 1 d .
H6A H 0.1355 0.1362 0.5872 0.065 Uiso 1 1 calc R
H6B H 0.0101 0.1644 0.6667 0.065 Uiso 1 1 calc R
H6C H 0.2478 0.1634 0.7041 0.065 Uiso 1 1 calc R
C7 C 0.3277(5) 0.02317(10) 0.5071(3) 0.0260(7) Uani 1 1 d .
C8 C 0.1419(5) 0.04853(12) 0.5102(4) 0.0444(10) Uani 1 1 d .
H8A H 0.1214 0.0686 0.4399 0.067 Uiso 1 1 calc R
H8B H 0.1573 0.0636 0.5910 0.067 Uiso 1 1 calc R
H8C H 0.0267 0.0299 0.5017 0.067 Uiso 1 1 calc R
C9 C 0.3980(5) -0.00851(10) 0.5943(3) 0.0276(8) Uani 1 1 d .
H9 H 0.3276 -0.0143 0.6605 0.033 Uiso 1 1 calc R
C10 C 1.0798(5) 0.03354(11) 0.0689(3) 0.0325(8) Uani 1 1 d .
H10 H 1.1357 0.0568 0.1178 0.039 Uiso 1 1 calc R
C11 C 0.8341(5) -0.02048(11) 0.0309(3) 0.0284(8) Uani 1 1 d .
C12 C 0.6625(6) -0.04330(13) 0.0726(5) 0.0511(11) Uani 1 1 d .
H12A H 0.6237 -0.0284 0.1438 0.077 Uiso 1 1 calc R
H12B H 0.7043 -0.0717 0.0992 0.077 Uiso 1 1 calc R
H12C H 0.5490 -0.0445 0.0016 0.077 Uiso 1 1 calc R
C13 C 0.6742(5) 0.09369(11) 0.6475(4) 0.0332(8) Uani 1 1 d .
C14 C 0.6329(5) 0.22527(12) 0.4219(4) 0.0312(8) Uani 1 1 d .
H1W H 0.244(3) 0.1372(13) 0.110(4) 0.067(15) Uiso 1 1 d D
H2W H 0.462(4) 0.1526(11) 0.105(3) 0.049(12) Uiso 1 1 d D
H3W H 0.805(6) 0.0838(9) 0.250(4) 0.064(14) Uiso 1 1 d D
H4W H 0.903(5) 0.1236(13) 0.312(5) 0.11(2) Uiso 1 1 d D
H6W H -0.048(7) 0.1210(14) -0.050(2) 0.088(19) Uiso 1 1 d D
H5W H -0.116(5) 0.1501(11) 0.049(4) 0.066(14) Uiso 1 1 d D

loop_
_atom_site_aniso_label
_atom_site_aniso_U_11
_atom_site_aniso_U_22
_atom_site_aniso_U_33
_atom_site_aniso_U_23
_atom_site_aniso_U_13
_atom_site_aniso_U_12
Mn1 0.0313(3) 0.0204(3) 0.0287(3) 0.0011(2) 0.0039(2) 0.0002(2)
S1 0.0672(8) 0.0617(8) 0.0460(7) 0.0187(6) -0.0076(6) 0.0047(6)
S2 0.0379(6) 0.0270(5) 0.0564(7) -0.0085(5) 0.0065(5) -0.0035(4)
O1 0.0333(14) 0.0249(13) 0.0442(15) -0.0090(11) 0.0089(11) 0.0001(10)
O2 0.0476(16) 0.0275(15) 0.072(2) -0.0197(14) 0.0217(14) -0.0052(12)
O3 0.083(2) 0.0411(17) 0.0552(19) -0.0142(14) 0.0488(16) -0.0063(14)
O4 0.0432(15) 0.0223(13) 0.0305(13) 0.0081(11) 0.0009(11) -0.0031(11)
O5 0.0372(17) 0.0428(16) 0.0345(15) 0.0104(12) 0.0042(13) -0.0032(12)
O6 0.0362(16) 0.0324(15) 0.0595(19) -0.0130(14) 0.0107(14) 0.0011(12)
O7 0.050(2) 0.0434(19) 0.074(3) -0.0038(17) -0.0085(17) 0.0121(14)
N1 0.0216(16) 0.0271(16) 0.0352(17) -0.0032(13) 0.0054(13) 0.0003(12)
N2 0.0246(17) 0.0321(18) 0.051(2) -0.0108(15) 0.0118(14) -0.0033(13)
N3 0.0360(17) 0.0162(14) 0.0239(15) 0.0025(11) 0.0034(13) -0.0012(12)
N4 0.0442(18) 0.0263(16) 0.0281(16) 0.0019(13) 0.0174(14) 0.0048(13)
N5 0.051(2) 0.0407(19) 0.037(2) 0.0021(16) -0.0010(17) -0.0056(16)
N6 0.047(2) 0.0249(18) 0.060(2) -0.0054(16) 0.0078(17) -0.0059(14)
C1 0.030(2) 0.033(2) 0.033(2) -0.0050(16) 0.0033(16) 0.0012(15)
C2 0.025(2) 0.032(2) 0.040(2) -0.0038(17) 0.0041(16) 0.0008(15)
C3 0.047(3) 0.035(2) 0.056(3) 0.003(2) -0.003(2) 0.0034(18)
C4 0.032(2) 0.038(2) 0.042(2) -0.0103(18) 0.0142(17) -0.0035(16)
C5 0.0243(19) 0.035(2) 0.038(2) -0.0090(17) 0.0098(16) -0.0035(15)
C6 0.051(3) 0.039(2) 0.043(2) -0.0004(19) 0.0170(19) -0.0074(19)
C7 0.0294(19) 0.0195(17) 0.0306(19) -0.0002(14) 0.0095(15) -0.0033(14)
C8 0.039(2) 0.036(2) 0.061(3) 0.005(2) 0.016(2) 0.0073(17)
C9 0.033(2) 0.0216(18) 0.0311(19) 0.0008(15) 0.0138(15) -0.0003(14)
C10 0.040(2) 0.0251(19) 0.032(2) -0.0004(15) 0.0073(17) -0.0039(15)
C11 0.030(2) 0.0282(19) 0.0272(19) 0.0018(15) 0.0064(16) 0.0020(15)
C12 0.045(3) 0.049(3) 0.064(3) 0.004(2) 0.023(2) -0.005(2)
C13 0.033(2) 0.034(2) 0.032(2) -0.0033(17) 0.0048(17) -0.0055(16)
C14 0.024(2) 0.033(2) 0.037(2) 0.0044(17) 0.0042(16) 0.0003(15)

loop_
_atom_type_symbol
_atom_type_description
_atom_type_scat_dispersion_real
_atom_type_scat_dispersion_imag
_atom_type_scat_source
C C 0.0033 0.0016 'International Tables Vol C Tables 4.2.6.8 and 6.1.1.4'
H H 0.0000 0.0000 'International Tables Vol C Tables 4.2.6.8 and 6.1.1.4'
N N 0.0061 0.0033 'International Tables Vol C Tables 4.2.6.8 and 6.1.1.4'
O O 0.0106 0.0060 'International Tables Vol C Tables 4.2.6.8 and 6.1.1.4'
S S 0.1246 0.1234 'International Tables Vol C Tables 4.2.6.8 and 6.1.1.4'
Mn Mn 0.3368 0.7283 'International Tables Vol C Tables 4.2.6.8 and 6.1.1.4'

loop_
_geom_angle_atom_site_label_1
_geom_angle_atom_site_label_2
_geom_angle_atom_site_label_3
_geom_angle
_geom_angle_site_symmetry_1
_geom_angle_site_symmetry_3
N6 Mn1 N5 91.02(13) . .
N6 Mn1 O5 94.24(12) . .
N5 Mn1 O5 174.68(11) . .
N6 Mn1 O4 177.75(12) . .
N5 Mn1 O4 86.78(11) . .
O5 Mn1 O4 87.96(9) . .
N6 Mn1 O6 88.72(11) . .
N5 Mn1 O6 94.41(12) . .
O5 Mn1 O6 86.50(10) . .
O4 Mn1 O6 91.92(10) . .
N6 Mn1 O1 90.34(10) . .
N5 Mn1 O1 94.23(11) . .
O5 Mn1 O1 84.98(9) . .
O4 Mn1 O1 89.36(9) . .
O6 Mn1 O1 171.33(10) . .
N1 O1 Mn1 117.05(17) . .
N3 O4 Mn1 121.98(18) . .
O1 N1 C1 119.8(3) . .
O1 N1 C5 120.6(3) . .
C1 N1 C5 119.6(3) . .
O2 N2 C4 119.9(3) . .
O2 N2 C2 119.8(3) . .
C4 N2 C2 120.3(3) . .
O4 N3 C9 119.8(3) . 3_656
O4 N3 C7 120.1(3) . .
C9 N3 C7 120.1(3) 3_656 .
O3 N4 C10 119.9(3) . .
O3 N4 C11 120.7(3) . .
C10 N4 C11 119.4(3) . .
C13 N5 Mn1 160.6(3) . .
C14 N6 Mn1 161.9(3) . .
N1 C1 C2 122.0(3) . .
N2 C2 C1 117.8(3) . .
N2 C2 C3 118.9(3) . .
C1 C2 C3 123.3(4) . .
N2 C4 C5 121.7(4) . .
C4 C5 N1 118.4(3) . .
C4 C5 C6 123.2(4) . .
N1 C5 C6 118.4(3) . .
N3 C7 C9 117.6(3) . .
N3 C7 C8 118.5(3) . .
C9 C7 C8 123.9(3) . .
N3 C9 C7 122.3(3) 3_656 .
C11 C10 N4 122.6(3) 3_755 .
C10 C11 N4 118.0(3) 3_755 .
C10 C11 C12 123.3(3) 3_755 .
N4 C11 C12 118.7(3) . .
N5 C13 S1 179.0(4) . .
N6 C14 S2 178.1(4) . .

loop_
_geom_bond_atom_site_label_1
_geom_bond_atom_site_label_2
_geom_bond_distance
_geom_bond_site_symmetry_2
Mn1 N6 2.152(3) .
Mn1 N5 2.163(3) .
Mn1 O5 2.166(3) .
Mn1 O4 2.196(2) .
Mn1 O6 2.198(2) .
Mn1 O1 2.359(2) .
S1 C13 1.624(4) .
S2 C14 1.633(4) .
O1 N1 1.318(3) .
O2 N2 1.308(4) .
O3 N4 1.300(3) .
O4 N3 1.324(3) .
N1 C1 1.352(4) .
N1 C5 1.368(4) .
N2 C4 1.353(5) .
N2 C2 1.362(5) .
N3 C9 1.344(4) 3_656
N3 C7 1.357(4) .
N4 C10 1.352(4) .
N4 C11 1.366(4) .
N5 C13 1.152(5) .
N6 C14 1.156(4) .
C1 C2 1.378(5) .
C2 C3 1.489(5) .
C4 C5 1.368(5) .
C5 C6 1.485(5) .
C7 C9 1.375(4) .
C7 C8 1.485(5) .
C9 N3 1.344(4) 3_656
C10 C11 1.353(5) 3_755
C11 C10 1.353(5) 3_755
C11 C12 1.490(5) .
